data_4106167
loop_
_publ_author_name
'Jennifer A. Armstrong'
'Edward R. Williams'
'Mark T. Weller'

_publ_section_title
;
 Fluoride-Rich, Hydrofluorothermal Routes to Functional Transition Metal
 (Mn, Fe, Co, Cu) Fluorophosphates
;
_journal_name_full 'Journal of the American Chemical Society'
_journal_page_first 8252
_journal_page_last 8263
_journal_paper_doi 10.1021/ja201096b
_journal_volume 133
_journal_year 2011
_chemical_formula_sum 'C H6 F Fe N O4 P'
_chemical_formula_weight 201.88
_space_group_IT_number 52
_symmetry_cell_setting orthorhombic
_symmetry_space_group_name_Hall '-P 2a 2bc'
_symmetry_space_group_name_H-M 'P n n a'
_atom_sites_solution_hydrogens geom
_atom_sites_solution_primary direct
_atom_sites_solution_secondary difmap
_audit_creation_method SHELXL-97
_audit_update_record
;
2011-01-11 # Formatted by publCIF
;
_cell_angle_alpha 90.00
_cell_angle_beta 90.00
_cell_angle_gamma 90.00
_cell_formula_units_Z 8
_cell_length_a 12.9530(5)
_cell_length_b 10.6466(3)
_cell_length_c 6.4469(3)
_cell_measurement_temperature 293(2)
_cell_volume 889.06(6)
_computing_cell_refinement 'DENZO (Otwinowski & Minor, 1997) & COLLECT (Hooft, R.W.W., 1998)'
_computing_data_collection 'COLLECT (Hooft, R.W.W., 1998)'
_computing_data_reduction 'DENZO (Otwinowski & Minor, 1997) & COLLECT (Hooft, R.W.W., 1998)'
_computing_structure_refinement 'SHELXL-97 (Sheldrick, 2008)'
_diffrn_ambient_temperature 120(2)
_diffrn_detector_area_resol_mean '4096x4096pixels / 62x62mm'
_diffrn_measured_fraction_theta_full 0.997
_diffrn_measured_fraction_theta_max 0.997
_diffrn_measurement_device_type 'Bruker-Nonius APEX II CCD camera on \k-goniostat'
_diffrn_measurement_method '\f & \w scans'
_diffrn_radiation_monochromator '10cm confocal mirrors'
_diffrn_radiation_source 'fine-focus sealed tube'
_diffrn_radiation_type MoK\a
_diffrn_radiation_wavelength 0.71073
_diffrn_reflns_av_R_equivalents 0.0574
_diffrn_reflns_av_sigmaI/netI 0.0387
_diffrn_reflns_limit_h_max 14
_diffrn_reflns_limit_h_min -16
_diffrn_reflns_limit_k_max 13
_diffrn_reflns_limit_k_min -13
_diffrn_reflns_limit_l_max 8
_diffrn_reflns_limit_l_min -8
_diffrn_reflns_number 7464
_diffrn_reflns_theta_full 27.49
_diffrn_reflns_theta_max 27.49
_diffrn_reflns_theta_min 3.15
_exptl_absorpt_coefficient_mu 1.428
_exptl_absorpt_correction_T_max 0.9859
_exptl_absorpt_correction_T_min 0.9451
_exptl_absorpt_correction_type multi-scan
_exptl_absorpt_process_details 'SADABS 2007/2 (Sheldrick, G.M., 2007)'
_exptl_crystal_colour Brown
_exptl_crystal_density_diffrn 1.760
_exptl_crystal_F_000 489
_exptl_crystal_size_max 0.04
_exptl_crystal_size_mid 0.03
_exptl_crystal_size_min 0.01
_refine_diff_density_max 1.092
_refine_diff_density_min -1.062
_refine_diff_density_rms 0.246
_refine_ls_extinction_method none
_refine_ls_goodness_of_fit_ref 1.397
_refine_ls_hydrogen_treatment mixed
_refine_ls_matrix_type full
_refine_ls_number_parameters 66
_refine_ls_number_reflns 1026
_refine_ls_number_restraints 0
_refine_ls_restrained_S_all 1.397
_refine_ls_R_factor_all 0.0868
_refine_ls_R_factor_gt 0.0789
_refine_ls_shift/su_max 0.035
_refine_ls_shift/su_mean 0.007
_refine_ls_structure_factor_coef Fsqd
_refine_ls_weighting_details 'calc w=1/[\s^2^(Fo^2^)+(0.0000P)^2^+32.6970P] where P=(Fo^2^+2Fc^2^)/3'
_refine_ls_weighting_scheme calc
_refine_ls_wR_factor_gt 0.1764
_refine_ls_wR_factor_ref 0.1795
_reflns_number_gt 922
_reflns_number_total 1026
_reflns_threshold_expression >2\s(I)
_cod_data_source_file ja201096b_si_004.cif
_cod_data_source_block 2010jaa0089_pnna
_cod_database_code 4106167

loop_
_symmetry_equiv_pos_as_xyz
'x, y, z'
'-x+1/2, -y, z'
'-x+1/2, y+1/2, -z+1/2'
'x, -y+1/2, -z+1/2'
'-x, -y, -z'
'x-1/2, y, -z'
'x-1/2, -y-1/2, z-1/2'
'-x, y-1/2, z-1/2'

loop_
_atom_site_label
_atom_site_type_symbol
_atom_site_fract_x
_atom_site_fract_y
_atom_site_fract_z
_atom_site_U_iso_or_equiv
_atom_site_adp_type
_atom_site_occupancy
_atom_site_symmetry_multiplicity
_atom_site_calc_flag
_atom_site_refinement_flags
O1 O 0.6535(5) 0.5188(6) 0.0571(10) 0.0074(13) Uani 1 1 d .
O2 O 0.7344(5) 0.3843(6) -0.2192(10) 0.0077(13) Uiso 1 1 d .
C1 C 0.8485(12) 0.1852(15) 0.085(3) 0.040(3) Uani 1 1 d .
N1 N 0.8622(14) 0.0563(16) 0.026(2) 0.027(5) Uani 0.65(4) 1 d P
Fe1 Fe 0.36340(14) 0.7500 0.2500 0.0082(4) Uani 1 2 d S
Fe2 Fe 0.5000 0.5000 0.0000 0.0057(4) Uani 1 2 d S
P1 P 0.4353(2) 0.7500 -0.2500 0.0064(6) Uani 1 2 d S
P2 P 0.7500 0.5000 -0.0789(5) 0.0072(7) Uani 1 2 d S
O3 O 0.3669(5) 0.7773(6) -0.0584(10) 0.0056(13) Uiso 1 1 d .
O4 O 0.5054(5) 0.6366(6) -0.2063(10) 0.0083(14) Uiso 1 1 d .
F1 F 0.4769(4) 0.6245(5) 0.2176(9) 0.0084(11) Uiso 1 1 d .

loop_
_atom_site_aniso_label
_atom_site_aniso_U_11
_atom_site_aniso_U_22
_atom_site_aniso_U_33
_atom_site_aniso_U_23
_atom_site_aniso_U_13
_atom_site_aniso_U_12
O1 0.004(3) 0.007(3) 0.011(3) 0.005(3) 0.000(3) 0.001(2)
C1 0.038(8) 0.041(8) 0.040(8) 0.006(7) 0.005(7) -0.005(7)
N1 0.036(10) 0.031(9) 0.014(8) 0.007(7) 0.000(7) -0.001(7)
Fe1 0.0047(8) 0.0060(8) 0.0138(9) -0.0018(8) 0.000 0.000
Fe2 0.0065(8) 0.0044(8) 0.0061(8) -0.0006(8) -0.0003(7) 0.0008(7)
P1 0.0055(14) 0.0073(14) 0.0065(15) 0.0028(14) 0.000 0.000
P2 0.0083(14) 0.0078(14) 0.0055(14) 0.000 0.000 -0.0053(13)

loop_
_atom_type_symbol
_atom_type_description
_atom_type_scat_dispersion_real
_atom_type_scat_dispersion_imag
_atom_type_scat_source
C C 0.0033 0.0016 'International Tables Vol C Tables 4.2.6.8 and 6.1.1.4'
H H 0.0000 0.0000 'International Tables Vol C Tables 4.2.6.8 and 6.1.1.4'
N N 0.0061 0.0033 'International Tables Vol C Tables 4.2.6.8 and 6.1.1.4'
O O 0.0106 0.0060 'International Tables Vol C Tables 4.2.6.8 and 6.1.1.4'
P P 0.1023 0.0942 'International Tables Vol C Tables 4.2.6.8 and 6.1.1.4'
Fe Fe 0.3463 0.8444 'International Tables Vol C Tables 4.2.6.8 and 6.1.1.4'
F F 0.0171 0.0103 'International Tables Vol C Tables 4.2.6.8 and 6.1.1.4'

loop_
_geom_angle_atom_site_label_1
_geom_angle_atom_site_label_2
_geom_angle_atom_site_label_3
_geom_angle
_geom_angle_site_symmetry_1
_geom_angle_site_symmetry_3
P2 O1 Fe2 132.7(4) . .
P2 O2 Fe1 137.9(4) . 5_665
O2 Fe1 O2 97.5(4) 8_666 5_665
O2 Fe1 F1 88.6(2) 8_666 4_565
O2 Fe1 F1 173.8(3) 5_665 4_565
O2 Fe1 F1 173.8(3) 8_666 .
O2 Fe1 F1 88.6(2) 5_665 .
F1 Fe1 F1 85.3(3) 4_565 .
O2 Fe1 O3 90.5(3) 8_666 .
O2 Fe1 O3 91.2(3) 5_665 .
F1 Fe1 O3 89.4(2) 4_565 .
F1 Fe1 O3 88.7(2) . .
O2 Fe1 O3 91.2(3) 8_666 4_565
O2 Fe1 O3 90.5(3) 5_665 4_565
F1 Fe1 O3 88.7(2) 4_565 4_565
F1 Fe1 O3 89.4(2) . 4_565
O3 Fe1 O3 177.4(4) . 4_565
F1 Fe2 F1 180.0(2) . 5_665
F1 Fe2 O4 89.4(2) . .
F1 Fe2 O4 90.6(2) 5_665 .
F1 Fe2 O4 90.6(2) . 5_665
F1 Fe2 O4 89.4(2) 5_665 5_665
O4 Fe2 O4 180.0(3) . 5_665
F1 Fe2 O1 92.7(2) . 5_665
F1 Fe2 O1 87.3(2) 5_665 5_665
O4 Fe2 O1 89.1(3) . 5_665
O4 Fe2 O1 90.9(3) 5_665 5_665
F1 Fe2 O1 87.3(2) . .
F1 Fe2 O1 92.7(2) 5_665 .
O4 Fe2 O1 90.9(3) . .
O4 Fe2 O1 89.1(3) 5_665 .
O1 Fe2 O1 180.0(4) 5_665 .
O4 P1 O4 107.6(5) 4_564 .
O4 P1 O3 109.9(3) 4_564 4_564
O4 P1 O3 109.7(3) . 4_564
O4 P1 O3 109.7(3) 4_564 .
O4 P1 O3 109.9(3) . .
O3 P1 O3 110.1(5) 4_564 .
O2 P2 O2 108.2(5) . 2_665
O2 P2 O1 109.3(3) . .
O2 P2 O1 109.7(3) 2_665 .
O2 P2 O1 109.7(3) . 2_665
O2 P2 O1 109.3(3) 2_665 2_665
O1 P2 O1 110.6(5) . 2_665
P1 O3 Fe1 140.8(4) . .
P1 O4 Fe2 133.0(4) . .
Fe2 F1 Fe1 130.0(3) . .

loop_
_geom_bond_atom_site_label_1
_geom_bond_atom_site_label_2
_geom_bond_distance
_geom_bond_site_symmetry_2
O1 P2 1.541(6) .
O1 Fe2 2.031(6) .
O2 P2 1.541(7) .
O2 Fe1 1.921(6) 5_665
C1 N1 1.44(2) .
Fe1 O2 1.921(6) 8_666
Fe1 O2 1.921(6) 5_665
Fe1 F1 1.997(5) 4_565
Fe1 F1 1.997(5) .
Fe1 O3 2.010(6) .
Fe1 O3 2.010(6) 4_565
Fe2 F1 1.953(5) .
Fe2 F1 1.953(5) 5_665
Fe2 O4 1.972(7) .
Fe2 O4 1.972(7) 5_665
Fe2 O1 2.031(6) 5_665
P1 O4 1.537(7) 4_564
P1 O4 1.537(7) .
P1 O3 1.548(7) 4_564
P1 O3 1.548(7) .
P2 O2 1.541(7) 2_665
P2 O1 1.541(6) 2_665
